data_4337313
loop_
_publ_author_name
'Maurya, Arvind'
'Thamizhavel, Arumugam'
'Provino, Alessia'
'Pani, Marcella'
'Manfrinetti, Pietro'
'Paudyal, Durga'
'Dhar, Sudesh Kumar'

_publ_section_title
;
 Synthesis, Crystal and Electronic Structure of the Quaternary Magnetic
 EuTAl4Si2 (T = Rh and Ir) Compounds.
;
_publ_section_keywords
;
EuIrAl~4~Si~2,~ EuRhAl~4~Si~2,~ Quaternary compounds
;
_journal_issue 3
_journal_name_full 'Inorganic chemistry'
_journal_page_first 1443
_journal_page_last 1448
_journal_paper_doi 10.1021/ic402363s
_journal_volume 53
_journal_year 2014
_chemical_formula_sum 'Al4 Eu Ir Si2'
_chemical_formula_weight 508.26
_chemical_name_systematic
;
europium iridium tetraluminum disilicide EuIrAl4Si2
;
_space_group_IT_number 123
_symmetry_cell_setting tetragonal
_symmetry_space_group_name_Hall '-P 4 2'
_symmetry_space_group_name_H-M 'P 4/m m m'
_atom_sites_solution_primary direct
_atom_sites_solution_secondary difmap
_audit_creation_method SHELXL-97
_cell_angle_alpha 90.00
_cell_angle_beta 90.00
_cell_angle_gamma 90.00
_cell_formula_units_Z 1
_cell_length_a 4.1940(10)
_cell_length_b 4.1940(10)
_cell_length_c 8.269(2)
_cell_measurement_reflns_used 25
_cell_measurement_temperature 295(2)
_cell_measurement_theta_max 28.6
_cell_measurement_theta_min 25.8
_cell_volume 145.45(6)
_computing_cell_refinement 'MACH3 software'
_computing_data_collection 'MACH3 software'
_computing_data_reduction 'local software'
_computing_structure_refinement 'SHELXL-97 (Sheldrick, 1997)'
_computing_structure_solution 'SHELXS-97 (Sheldrick, 1990)'
_diffrn_ambient_temperature 295(2)
_diffrn_measured_fraction_theta_full 1.000
_diffrn_measured_fraction_theta_max 1.000
_diffrn_measurement_device_type 'Bruker-Nonius MACH3'
_diffrn_measurement_method '\w/\q scans'
_diffrn_radiation_monochromator graphite
_diffrn_radiation_source 'fine-focus sealed tube'
_diffrn_radiation_type MoK\a
_diffrn_radiation_wavelength 0.71070
_diffrn_reflns_av_R_equivalents 0.075
_diffrn_reflns_av_sigmaI/netI 0.0228
_diffrn_reflns_limit_h_max 6
_diffrn_reflns_limit_h_min -6
_diffrn_reflns_limit_k_max 6
_diffrn_reflns_limit_k_min -6
_diffrn_reflns_limit_l_max 12
_diffrn_reflns_limit_l_min -12
_diffrn_reflns_number 2042
_diffrn_reflns_theta_full 31.87
_diffrn_reflns_theta_max 31.87
_diffrn_reflns_theta_min 2.46
_diffrn_standards_decay_% 0
_diffrn_standards_interval_time 180
_diffrn_standards_number 2
_exptl_absorpt_coefficient_mu 34.401
_exptl_absorpt_correction_T_max 0.1956
_exptl_absorpt_correction_T_min 0.0664
_exptl_absorpt_correction_type psi-scan
_exptl_absorpt_process_details '(North, Phillips & Mathews)'
_exptl_crystal_colour grey
_exptl_crystal_colour_lustre metallic
_exptl_crystal_density_diffrn 5.803
_exptl_crystal_density_method 'not measured'
_exptl_crystal_description platelet
_exptl_crystal_F_000 220
_exptl_crystal_size_max 0.14
_exptl_crystal_size_mid 0.08
_exptl_crystal_size_min 0.04
_refine_diff_density_max 2.060
_refine_diff_density_min -1.433
_refine_diff_density_rms 0.216
_refine_ls_extinction_coef 0.088(4)
_refine_ls_extinction_expression Fc^*^=kFc[1+0.001xFc^2^\l^3^/sin(2\q)]^-1/4^
_refine_ls_extinction_method SHELXL
_refine_ls_goodness_of_fit_ref 1.195
_refine_ls_matrix_type full
_refine_ls_number_parameters 13
_refine_ls_number_reflns 193
_refine_ls_number_restraints 0
_refine_ls_restrained_S_all 1.195
_refine_ls_R_factor_all 0.0144
_refine_ls_R_factor_gt 0.0140
_refine_ls_shift/su_max 0.000
_refine_ls_shift/su_mean 0.000
_refine_ls_structure_factor_coef Fsqd
_refine_ls_weighting_details 'calc w=1/[\s^2^(Fo^2^)+(0.0146P)^2^+0.0000P] where P=(Fo^2^+2Fc^2^)/3'
_refine_ls_weighting_scheme calc
_refine_ls_wR_factor_gt 0.0391
_refine_ls_wR_factor_ref 0.0391
_reflns_number_gt 181
_reflns_number_total 193
_reflns_threshold_expression >2sigma(I)
_cod_data_source_file ic402363s_si_001.cif
_cod_data_source_block EuIrAl4Si2
_cod_original_formula_sum 'Al4 Eu1 Ir1 Si2'
_cod_database_code 4337313

loop_
_symmetry_equiv_pos_as_xyz
'x, y, z'
'-x, -y, z'
'-x, y, z'
'x, -y, z'
'-y, x, z'
'y, -x, z'
'y, x, z'
'-y, -x, z'
'-x, -y, -z'
'x, y, -z'
'x, -y, -z'
'-x, y, -z'
'y, -x, -z'
'-y, x, -z'
'-y, -x, -z'
'y, x, -z'

loop_
_atom_site_label
_atom_site_type_symbol
_atom_site_fract_x
_atom_site_fract_y
_atom_site_fract_z
_atom_site_U_iso_or_equiv
_atom_site_adp_type
_atom_site_occupancy
_atom_site_symmetry_multiplicity
_atom_site_calc_flag
_atom_site_refinement_flags
Eu Eu 0.0000 0.0000 0.5000 0.00982(19) Uani 1 16 d S
Ir Ir 0.0000 0.0000 0.0000 0.00590(19) Uani 1 16 d S
Al Al 0.0000 0.5000 0.1670(2) 0.0083(4) Uani 1 4 d S
Si Si 0.5000 0.5000 0.3578(3) 0.0082(5) Uani 1 8 d S

loop_
_atom_site_aniso_label
_atom_site_aniso_U_11
_atom_site_aniso_U_22
_atom_site_aniso_U_33
_atom_site_aniso_U_23
_atom_site_aniso_U_13
_atom_site_aniso_U_12
Eu 0.0081(2) 0.0081(2) 0.0133(3) 0.000 0.000 0.000
Ir 0.0061(2) 0.0061(2) 0.0055(2) 0.000 0.000 0.000
Al 0.0105(10) 0.0082(9) 0.0062(8) 0.000 0.000 0.000
Si 0.0090(7) 0.0090(7) 0.0066(9) 0.000 0.000 0.000

loop_
_atom_type_symbol
_atom_type_description
_atom_type_scat_dispersion_real
_atom_type_scat_dispersion_imag
_atom_type_scat_source
Eu Eu -0.1578 3.6682 'International Tables Vol C Tables 4.2.6.8 and 6.1.1.4'
Ir Ir -1.4442 7.9887 'International Tables Vol C Tables 4.2.6.8 and 6.1.1.4'
Al Al 0.0645 0.0514 'International Tables Vol C Tables 4.2.6.8 and 6.1.1.4'
Si Si 0.0817 0.0704 'International Tables Vol C Tables 4.2.6.8 and 6.1.1.4'

loop_
_geom_angle_atom_site_label_1
_geom_angle_atom_site_label_2
_geom_angle_atom_site_label_3
_geom_angle
_geom_angle_site_symmetry_1
_geom_angle_site_symmetry_3
Si Eu Si 180.0 9_666 1_445
Si Eu Si 136.75(9) 9_666 9_556
Si Eu Si 43.25(9) 1_445 9_556
Si Eu Si 43.25(9) 9_666 .
Si Eu Si 136.75(9) 1_445 .
Si Eu Si 180.0 9_556 .
Si Eu Si 82.19(3) 9_666 9_566
Si Eu Si 97.81(3) 1_445 9_566
Si Eu Si 82.19(3) 9_556 9_566
Si Eu Si 97.81(3) . 9_566
Si Eu Si 82.19(3) 9_666 9_656
Si Eu Si 97.81(3) 1_445 9_656
Si Eu Si 82.19(3) 9_556 9_656
Si Eu Si 97.81(3) . 9_656
Si Eu Si 136.75(9) 9_566 9_656
Si Eu Si 97.81(3) 9_666 1_455
Si Eu Si 82.19(3) 1_445 1_455
Si Eu Si 97.81(3) 9_556 1_455
Si Eu Si 82.19(3) . 1_455
Si Eu Si 43.25(9) 9_566 1_455
Si Eu Si 180.0 9_656 1_455
Si Eu Si 97.81(3) 9_666 1_545
Si Eu Si 82.19(3) 1_445 1_545
Si Eu Si 97.81(3) 9_556 1_545
Si Eu Si 82.19(3) . 1_545
Si Eu Si 180.0 9_566 1_545
Si Eu Si 43.25(9) 9_656 1_545
Si Eu Si 136.75(9) 1_455 1_545
Si Eu Al 133.74(4) 9_666 1_545
Si Eu Al 46.26(4) 1_445 1_545
Si Eu Al 83.97(4) 9_556 1_545
Si Eu Al 96.03(4) . 1_545
Si Eu Al 133.74(4) 9_566 1_545
Si Eu Al 83.97(4) 9_656 1_545
Si Eu Al 96.03(4) 1_455 1_545
Si Eu Al 46.26(4) 1_545 1_545
Si Eu Al 46.26(4) 9_666 9_566
Si Eu Al 133.74(4) 1_445 9_566
Si Eu Al 96.03(4) 9_556 9_566
Si Eu Al 83.97(4) . 9_566
Si Eu Al 46.26(4) 9_566 9_566
Si Eu Al 96.03(4) 9_656 9_566
Si Eu Al 83.97(4) 1_455 9_566
Si Eu Al 133.74(4) 1_545 9_566
Al Eu Al 180.00(4) 1_545 9_566
Si Eu Al 133.74(4) 9_666 5
Si Eu Al 46.26(4) 1_445 5
Si Eu Al 83.97(4) 9_556 5
Si Eu Al 96.03(4) . 5
Si Eu Al 83.97(4) 9_566 5
Si Eu Al 133.74(4) 9_656 5
Si Eu Al 46.26(4) 1_455 5
Si Eu Al 96.03(4) 1_545 5
Al Eu Al 50.73(2) 1_545 5
Al Eu Al 129.27(2) 9_566 5
Si Eu Al 46.26(4) 9_666 13_556
Si Eu Al 133.74(4) 1_445 13_556
Si Eu Al 96.03(4) 9_556 13_556
Si Eu Al 83.97(4) . 13_556
Si Eu Al 96.03(4) 9_566 13_556
Si Eu Al 46.26(4) 9_656 13_556
Si Eu Al 133.74(4) 1_455 13_556
Si Eu Al 83.97(4) 1_545 13_556
Al Eu Al 129.27(2) 1_545 13_556
Al Eu Al 50.73(2) 9_566 13_556
Al Eu Al 180.00(4) 5 13_556
Al Ir Al 107.60(3) . 13_455
Al Ir Al 72.40(3) . 5_655
Al Ir Al 180.00(7) 13_455 5_655
Al Ir Al 180.0 . 9
Al Ir Al 72.40(3) 13_455 9
Al Ir Al 107.60(3) 5_655 9
Al Ir Al 107.60(3) . 13
Al Ir Al 113.28(7) 13_455 13
Al Ir Al 66.72(7) 5_655 13
Al Ir Al 72.40(3) 9 13
Al Ir Al 72.40(3) . 5
Al Ir Al 66.72(7) 13_455 5
Al Ir Al 113.28(7) 5_655 5
Al Ir Al 107.60(3) 9 5
Al Ir Al 180.00(7) 13 5
Al Ir Al 66.72(7) . 9_565
Al Ir Al 72.40(3) 13_455 9_565
Al Ir Al 107.60(3) 5_655 9_565
Al Ir Al 113.28(7) 9 9_565
Al Ir Al 72.40(3) 13 9_565
Al Ir Al 107.60(3) 5 9_565
Al Ir Al 113.28(7) . 1_545
Al Ir Al 107.60(3) 13_455 1_545
Al Ir Al 72.40(3) 5_655 1_545
Al Ir Al 66.72(7) 9 1_545
Al Ir Al 107.60(3) 13 1_545
Al Ir Al 72.40(3) 5 1_545
Al Ir Al 180.00(7) 9_565 1_545
Ir Al Ir 113.28(7) . 1_565
Ir Al Si 109.31(2) . .
Ir Al Si 109.31(2) 1_565 .
Ir Al Si 109.31(2) . 1_455
Ir Al Si 109.31(2) 1_565 1_455
Si Al Si 106.07(12) . 1_455
Ir Al Al 56.64(3) . 9_565
Ir Al Al 56.64(3) 1_565 9_565
Si Al Al 126.96(6) . 9_565
Si Al Al 126.96(6) 1_455 9_565
Ir Al Al 126.199(17) . 5_665
Ir Al Al 53.801(17) 1_565 5_665
Si Al Al 55.60(3) . 5_665
Si Al Al 124.40(3) 1_455 5_665
Al Al Al 90.0 9_565 5_665
Ir Al Al 53.801(17) . 5
Ir Al Al 126.199(17) 1_565 5
Si Al Al 124.40(3) . 5
Si Al Al 55.60(3) 1_455 5
Al Al Al 90.0 9_565 5
Al Al Al 180.0 5_665 5
Ir Al Al 126.199(17) . 5_565
Ir Al Al 53.801(17) 1_565 5_565
Si Al Al 124.40(3) . 5_565
Si Al Al 55.60(3) 1_455 5_565
Al Al Al 90.0 9_565 5_565
Al Al Al 90.0 5_665 5_565
Al Al Al 90.0 5 5_565
Ir Al Al 53.801(17) . 5_655
Ir Al Al 126.199(17) 1_565 5_655
Si Al Al 55.60(3) . 5_655
Si Al Al 124.40(3) 1_455 5_655
Al Al Al 90.0 9_565 5_655
Al Al Al 90.0 5_665 5_655
Al Al Al 90.0 5 5_655
Al Al Al 180.0 5_565 5_655
Ir Al Eu 160.65(5) . 1_565
Ir Al Eu 86.07(2) 1_565 1_565
Si Al Eu 61.42(5) . 1_565
Si Al Eu 61.42(5) 1_455 1_565
Al Al Eu 142.71(2) 9_565 1_565
Al Al Eu 64.634(12) 5_665 1_565
Al Al Eu 115.365(13) 5 1_565
Al Al Eu 64.634(13) 5_565 1_565
Al Al Eu 115.365(12) 5_655 1_565
Ir Al Eu 86.07(2) . .
Ir Al Eu 160.65(5) 1_565 .
Si Al Eu 61.42(5) . .
Si Al Eu 61.42(5) 1_455 .
Al Al Eu 142.71(2) 9_565 .
Al Al Eu 115.365(12) 5_665 .
Al Al Eu 64.634(13) 5 .
Al Al Eu 115.365(12) 5_565 .
Al Al Eu 64.634(13) 5_655 .
Eu Al Eu 74.58(4) 1_565 .
Si Si Al 126.96(6) 9_666 5_655
Si Si Al 126.96(6) 9_666 5_665
Al Si Al 106.07(12) 5_655 5_665
Si Si Al 126.96(6) 9_666 1_655
Al Si Al 68.80(6) 5_655 1_655
Al Si Al 68.80(6) 5_665 1_655
Si Si Al 126.96(6) 9_666 .
Al Si Al 68.80(6) 5_655 .
Al Si Al 68.80(6) 5_665 .
Al Si Al 106.07(12) 1_655 .
Si Si Eu 68.37(5) 9_666 1_665
Al Si Eu 138.32(3) 5_655 1_665
Al Si Eu 72.32(3) 5_665 1_665
Al Si Eu 72.32(2) 1_655 1_665
Al Si Eu 138.32(3) . 1_665
Si Si Eu 68.37(5) 9_666 .
Al Si Eu 72.32(3) 5_655 .
Al Si Eu 138.32(3) 5_665 .
Al Si Eu 138.32(3) 1_655 .
Al Si Eu 72.32(2) . .
Eu Si Eu 136.75(9) 1_665 .
Si Si Eu 68.37(5) 9_666 1_565
Al Si Eu 138.32(3) 5_655 1_565
Al Si Eu 72.32(3) 5_665 1_565
Al Si Eu 138.32(3) 1_655 1_565
Al Si Eu 72.32(3) . 1_565
Eu Si Eu 82.19(3) 1_665 1_565
Eu Si Eu 82.19(3) . 1_565
Si Si Eu 68.37(5) 9_666 1_655
Al Si Eu 72.32(2) 5_655 1_655
Al Si Eu 138.32(3) 5_665 1_655
Al Si Eu 72.32(3) 1_655 1_655
Al Si Eu 138.32(3) . 1_655
Eu Si Eu 82.19(3) 1_665 1_655
Eu Si Eu 82.19(3) . 1_655
Eu Si Eu 136.75(9) 1_565 1_655

loop_
_geom_bond_atom_site_label_1
_geom_bond_atom_site_label_2
_geom_bond_distance
_geom_bond_site_symmetry_2
Eu Si 3.1901(12) 9_666
Eu Si 3.1901(12) 1_445
Eu Si 3.1901(12) 9_556
Eu Si 3.1901(12) .
Eu Si 3.1901(12) 9_566
Eu Si 3.1901(12) 9_656
Eu Si 3.1901(12) 1_455
Eu Si 3.1901(12) 1_545
Eu Al 3.4613(15) 1_545
Eu Al 3.4613(15) 9_566
Eu Al 3.4613(15) 5
Eu Al 3.4613(15) 13_556
Ir Al 2.5107(11) .
Ir Al 2.5107(11) 13_455
Ir Al 2.5107(11) 5_655
Ir Al 2.5107(11) 9
Ir Al 2.5107(11) 13
Ir Al 2.5107(11) 5
Ir Al 2.5107(11) 9_565
Ir Al 2.5107(11) 1_545
Al Ir 2.5107(11) 1_565
Al Si 2.624(2) .
Al Si 2.624(2) 1_455
Al Al 2.761(4) 9_565
Al Al 2.9656(7) 5_665
Al Al 2.9656(7) 5
Al Al 2.9656(7) 5_565
Al Al 2.9656(7) 5_655
Al Eu 3.4613(15) 1_565
Si Si 2.351(5) 9_666
Si Al 2.624(2) 5_655
Si Al 2.624(2) 5_665
Si Al 2.624(2) 1_655
Si Eu 3.1901(12) 1_665
Si Eu 3.1901(12) 1_565
Si Eu 3.1901(12) 1_655
